data_4026299
loop_
_publ_author_name
'Ming Gao'
'Steven B. Thorpe'
'Christian Kleeberg'
'Carla Slebodnick'
'Todd B. Marder'
'Webster L. Santos'

_publ_contact_author_address
;
 Department of Chemistry 
   Virginia Tech 
   3101 Hahn Hall
   West campus Dr. 
   Blacksburg, VA  24061  USA
;
_publ_contact_author_email wsantos@vt.edu
_publ_contact_author_fax 1(540)2313255
_publ_contact_author_name 'Webster L. Santos'
_publ_contact_author_phone 1(540)2315742
_publ_section_title
;
 Structure and Reactivity of a Preactivated sp2-sp3 Diboron Reagent:
 Catalytic Regioselective Boration of \a,\b-Unsaturated Conjugated
 Compounds
;
_journal_name_full 'Journal of Organic Chemistry'
_journal_page_first 3997
_journal_page_last 4007
_journal_paper_doi 10.1021/jo2003488
_journal_volume 76
_journal_year 2011
_chemical_absolute_configuration ad
_chemical_formula_moiety 'C12 H25 B2 N O4'
_chemical_formula_sum 'C12 H25 B2 N O4'
_chemical_formula_weight 268.95
_chemical_name_common
;
(R,R)-PDIPA diboron 
;
_chemical_name_systematic
; 
 ? 
;
_space_group_IT_number 19
_symmetry_cell_setting orthorhombic
_symmetry_space_group_name_Hall 'P 2ac 2ab'
_symmetry_space_group_name_H-M 'P 21 21 21'
_atom_sites_solution_hydrogens geom
_atom_sites_solution_primary direct
_atom_sites_solution_secondary difmap
_audit_creation_method SHELXL-97
_cell_angle_alpha 90.00
_cell_angle_beta 90.00
_cell_angle_gamma 90.00
_cell_formula_units_Z 4
_cell_length_a 9.5436(2)
_cell_length_b 11.7206(3)
_cell_length_c 13.6397(3)
_cell_measurement_reflns_used 8058
_cell_measurement_temperature 100(2)
_cell_measurement_theta_max 72.1065
_cell_measurement_theta_min 3.7634
_cell_volume 1525.69(6)
_computing_cell_refinement 'CrysAlisPro (Oxford Diffraction, 2009)'
_computing_data_collection 'CrysAlisPro (Oxford Diffraction, 2009)'
_computing_data_reduction 'CrysAlisPro (Oxford Diffraction, 2009)'
_computing_molecular_graphics 'SHELXTL (Sheldrick, G. M. (2008). Acta Cryst. A64, 112-122.)'
_computing_publication_material 'SHELXTL (Sheldrick, G. M. (2008). Acta Cryst. A64, 112-122.)'
_computing_structure_refinement 'SHELXL-97 (Sheldrick, G. M. (2008). Acta Cryst. A64, 112-122.)'
_computing_structure_solution 'SHELXS-97 (Sheldrick, G. M. (2008). Acta Cryst. A64, 112-122.)'
_diffrn_ambient_temperature 100(2)
_diffrn_detector CCD
_diffrn_detector_area_resol_mean 16.0122
_diffrn_detector_type 'Oxford Diffraction Eos'
_diffrn_measured_fraction_theta_full 0.997
_diffrn_measured_fraction_theta_max 0.998
_diffrn_measurement_device '\k-geometry diffractometer'
_diffrn_measurement_device_type 'SuperNova, Dual, Cu at zero, Eos'
_diffrn_measurement_method 'phi and omega scans'
_diffrn_orient_matrix_UB_11 0.1278711553
_diffrn_orient_matrix_UB_12 0.0433610912
_diffrn_orient_matrix_UB_13 0.0580670918
_diffrn_orient_matrix_UB_21 -0.0267481693
_diffrn_orient_matrix_UB_22 0.1216076086
_diffrn_orient_matrix_UB_23 -0.0379724187
_diffrn_orient_matrix_UB_31 -0.0948256119
_diffrn_orient_matrix_UB_32 0.0237413125
_diffrn_orient_matrix_UB_33 0.0890635929
_diffrn_radiation_monochromator mirror
_diffrn_radiation_probe x-ray
_diffrn_radiation_type CuK\a
_diffrn_radiation_wavelength 1.54178
_diffrn_reflns_av_R_equivalents 0.0274
_diffrn_reflns_av_sigmaI/netI 0.0190
_diffrn_reflns_limit_h_max 11
_diffrn_reflns_limit_h_min -11
_diffrn_reflns_limit_k_max 14
_diffrn_reflns_limit_k_min -14
_diffrn_reflns_limit_l_max 16
_diffrn_reflns_limit_l_min -15
_diffrn_reflns_number 9951
_diffrn_reflns_theta_full 72.25
_diffrn_reflns_theta_max 72.25
_diffrn_reflns_theta_min 4.98
_diffrn_source 'Nova (Cu) X-ray Source'
_diffrn_source_current 1
_diffrn_source_voltage 50
_diffrn_standards_interval_count 50
_diffrn_standards_number 2
_exptl_absorpt_coefficient_mu 0.673
_exptl_absorpt_correction_T_max 0.96
_exptl_absorpt_correction_T_min 0.87
_exptl_absorpt_correction_type gaussian
_exptl_absorpt_process_details 'CrysAlisPro, v171.33.41, 2009'
_exptl_crystal_colour colorless
_exptl_crystal_density_diffrn 1.171
_exptl_crystal_description rod
_exptl_crystal_F_000 584
_exptl_crystal_size_max 0.211
_exptl_crystal_size_mid 0.072
_exptl_crystal_size_min 0.066
_refine_diff_density_max 0.246
_refine_diff_density_min -0.205
_refine_diff_density_rms 0.038
_refine_ls_abs_structure_details 'Flack H D (1983), Acta Cryst. A39, 876-881'
_refine_ls_abs_structure_Flack -0.07(18)
_refine_ls_extinction_method none
_refine_ls_goodness_of_fit_ref 1.089
_refine_ls_hydrogen_treatment constr
_refine_ls_matrix_type full
_refine_ls_number_parameters 178
_refine_ls_number_reflns 2992
_refine_ls_number_restraints 0
_refine_ls_restrained_S_all 1.089
_refine_ls_R_factor_all 0.0386
_refine_ls_R_factor_gt 0.0365
_refine_ls_shift/su_max 0.000
_refine_ls_shift/su_mean 0.000
_refine_ls_structure_factor_coef Fsqd
_refine_ls_weighting_details 'calc w=1/[\s^2^(Fo^2^)+(0.0551P)^2^+0.3437P] where P=(Fo^2^+2Fc^2^)/3'
_refine_ls_weighting_scheme calc
_refine_ls_wR_factor_gt 0.0973
_refine_ls_wR_factor_ref 0.0994
_reflns_number_gt 2853
_reflns_number_total 2992
_reflns_threshold_expression >2sigma(I)
_cod_data_source_file jo2003488_si_003.cif
_cod_data_source_block cs1343
_cod_depositor_comments
;
The following automatic conversions were performed:

'_exptl_absorpt_correction_type' value 'Gaussian' changed to
'gaussian' according to the built-in table from CIF Core dictionary
named 'cif_core.dic' version 2.4.1 from 2010-06-29.

Automatic conversion script
Id: cif_fix_values 1715 2011-07-08 13:25:40Z adriana 
;
_cod_database_code 4026299

loop_
_symmetry_equiv_pos_as_xyz
'x, y, z'
'-x+1/2, -y, z+1/2'
'-x, y+1/2, -z+1/2'
'x+1/2, -y+1/2, -z'

loop_
_atom_site_label
_atom_site_type_symbol
_atom_site_fract_x
_atom_site_fract_y
_atom_site_fract_z
_atom_site_U_iso_or_equiv
_atom_site_adp_type
_atom_site_occupancy
_atom_site_symmetry_multiplicity
_atom_site_calc_flag
_atom_site_refinement_flags
C1 C 0.85398(16) 0.71609(17) 0.29730(11) 0.0290(4) Uani 1 1 d .
C2 C 1.01140(18) 0.72668(17) 0.31907(12) 0.0317(4) Uani 1 1 d .
C3 C 0.7866(2) 0.6065(2) 0.33050(16) 0.0507(6) Uani 1 1 d .
H3A H 0.6868 0.6075 0.3135 0.076 Uiso 1 1 calc R
H3B H 0.7970 0.5988 0.4017 0.076 Uiso 1 1 calc R
H3C H 0.8322 0.5419 0.2979 0.076 Uiso 1 1 calc R
C4 C 0.7697(3) 0.8177(3) 0.33456(18) 0.0743(10) Uani 1 1 d .
H4A H 0.8178 0.8887 0.3169 0.111 Uiso 1 1 calc R
H4B H 0.7607 0.8130 0.4060 0.111 Uiso 1 1 calc R
H4C H 0.6763 0.8169 0.3047 0.111 Uiso 1 1 calc R
C5 C 1.0846(3) 0.6114(3) 0.31759(19) 0.0665(8) Uani 1 1 d .
H5A H 1.0533 0.5678 0.2603 0.100 Uiso 1 1 calc R
H5B H 1.0615 0.5692 0.3775 0.100 Uiso 1 1 calc R
H5C H 1.1862 0.6228 0.3140 0.100 Uiso 1 1 calc R
C6 C 1.0491(3) 0.7905(2) 0.41128(14) 0.0652(8) Uani 1 1 d .
H6A H 1.1503 0.7854 0.4223 0.098 Uiso 1 1 calc R
H6B H 0.9994 0.7569 0.4671 0.098 Uiso 1 1 calc R
H6C H 1.0220 0.8708 0.4044 0.098 Uiso 1 1 calc R
C7 C 1.0943(2) 1.03769(13) -0.11914(12) 0.0291(4) Uani 1 1 d .
H7A H 1.0426 1.0909 -0.0772 0.044 Uiso 1 1 calc R
H7B H 1.0700 1.0517 -0.1879 0.044 Uiso 1 1 calc R
H7C H 1.1952 1.0490 -0.1099 0.044 Uiso 1 1 calc R
C8 C 1.05588(16) 0.91629(12) -0.09208(11) 0.0201(3) Uani 1 1 d .
H8 H 1.1110 0.8617 -0.1331 0.024 Uiso 1 1 calc R
C9 C 0.89973(16) 0.89045(13) -0.10187(11) 0.0221(3) Uani 1 1 d .
H9A H 0.8424 0.9536 -0.0751 0.027 Uiso 1 1 calc R
H9B H 0.8736 0.8777 -0.1713 0.027 Uiso 1 1 calc R
C10 C 0.90118(16) 0.67668(12) -0.10030(11) 0.0210(3) Uani 1 1 d .
H10A H 0.9424 0.6930 -0.1654 0.025 Uiso 1 1 calc R
H10B H 0.8109 0.6364 -0.1095 0.025 Uiso 1 1 calc R
C11 C 1.00170(15) 0.60591(13) -0.03751(12) 0.0214(3) Uani 1 1 d .
H11 H 0.9485 0.5671 0.0162 0.026 Uiso 1 1 calc R
C12 C 1.08398(18) 0.51868(13) -0.09518(13) 0.0279(3) Uani 1 1 d .
H12A H 1.1396 0.5574 -0.1455 0.042 Uiso 1 1 calc R
H12B H 1.0192 0.4651 -0.1265 0.042 Uiso 1 1 calc R
H12C H 1.1465 0.4770 -0.0509 0.042 Uiso 1 1 calc R
B1 B 0.97162(16) 0.77261(14) 0.15845(12) 0.0187(3) Uani 1 1 d .
B2 B 1.01448(16) 0.78997(15) 0.03679(12) 0.0192(3) Uani 1 1 d .
O1 O 0.85162(12) 0.72080(13) 0.19025(8) 0.0334(3) Uani 1 1 d .
O2 O 1.06213(13) 0.79133(13) 0.23452(8) 0.0375(3) Uani 1 1 d .
O3 O 1.09438(11) 0.68773(8) 0.00319(8) 0.0199(2) Uani 1 1 d .
O4 O 1.08290(11) 0.89542(8) 0.00921(7) 0.0208(2) Uani 1 1 d .
N1 N 0.88127(12) 0.78419(11) -0.04292(8) 0.0187(2) Uani 1 1 d .
H1 H 0.7955 0.7842 -0.0105 0.022 Uiso 1 1 calc R

loop_
_atom_site_aniso_label
_atom_site_aniso_U_11
_atom_site_aniso_U_22
_atom_site_aniso_U_33
_atom_site_aniso_U_23
_atom_site_aniso_U_13
_atom_site_aniso_U_12
C1 0.0239(7) 0.0445(9) 0.0185(7) 0.0070(7) -0.0001(6) -0.0019(8)
C2 0.0297(8) 0.0450(9) 0.0204(7) 0.0084(7) -0.0029(6) -0.0126(8)
C3 0.0474(12) 0.0743(15) 0.0305(10) 0.0164(10) -0.0067(9) -0.0358(12)
C4 0.0878(19) 0.093(2) 0.0424(13) 0.0316(13) 0.0373(13) 0.0627(17)
C5 0.0535(14) 0.0947(19) 0.0513(13) 0.0418(13) 0.0147(11) 0.0408(14)
C6 0.0903(18) 0.0838(16) 0.0213(9) 0.0073(10) -0.0110(10) -0.0636(16)
C7 0.0364(9) 0.0243(7) 0.0266(8) 0.0044(6) 0.0001(7) -0.0032(7)
C8 0.0221(7) 0.0216(7) 0.0167(7) 0.0016(5) 0.0000(6) 0.0003(6)
C9 0.0212(7) 0.0226(7) 0.0226(7) 0.0023(6) -0.0014(6) 0.0036(6)
C10 0.0164(6) 0.0234(7) 0.0232(7) -0.0045(5) -0.0020(6) 0.0004(6)
C11 0.0180(7) 0.0218(7) 0.0245(7) 0.0002(6) 0.0020(6) -0.0020(6)
C12 0.0253(8) 0.0250(7) 0.0336(9) -0.0056(6) 0.0003(7) 0.0054(7)
B1 0.0192(7) 0.0182(7) 0.0186(7) 0.0000(6) 0.0002(6) 0.0016(6)
B2 0.0158(7) 0.0242(7) 0.0177(7) 0.0009(6) 0.0003(6) -0.0012(6)
O1 0.0246(5) 0.0575(8) 0.0181(5) 0.0096(6) -0.0031(4) -0.0133(6)
O2 0.0347(6) 0.0582(8) 0.0196(5) 0.0099(6) -0.0031(5) -0.0237(6)
O3 0.0135(5) 0.0231(5) 0.0230(5) -0.0011(4) -0.0015(4) 0.0001(4)
O4 0.0212(5) 0.0242(5) 0.0171(5) 0.0007(4) -0.0017(4) -0.0041(4)
N1 0.0151(5) 0.0224(6) 0.0185(5) -0.0007(5) 0.0012(4) 0.0000(5)

loop_
_atom_type_symbol
_atom_type_description
_atom_type_scat_dispersion_real
_atom_type_scat_dispersion_imag
_atom_type_scat_source
C C 0.0181 0.0091 'International Tables Vol C Tables 4.2.6.8 and 6.1.1.4'
H H 0.0000 0.0000 'International Tables Vol C Tables 4.2.6.8 and 6.1.1.4'
B B 0.0090 0.0039 'International Tables Vol C Tables 4.2.6.8 and 6.1.1.4'
O O 0.0492 0.0322 'International Tables Vol C Tables 4.2.6.8 and 6.1.1.4'
N N 0.0311 0.0180 'International Tables Vol C Tables 4.2.6.8 and 6.1.1.4'

loop_
_geom_angle_atom_site_label_1
_geom_angle_atom_site_label_2
_geom_angle_atom_site_label_3
_geom_angle
O1 C1 C3 109.03(16)
O1 C1 C4 107.18(16)
C3 C1 C4 109.93(18)
O1 C1 C2 101.84(12)
C3 C1 C2 115.36(17)
C4 C1 C2 112.9(2)
O2 C2 C6 108.78(15)
O2 C2 C5 107.32(16)
C6 C2 C5 110.0(2)
O2 C2 C1 102.31(13)
C6 C2 C1 115.77(18)
C5 C2 C1 112.00(19)
O4 C8 C7 110.68(12)
O4 C8 C9 103.13(12)
C7 C8 C9 113.67(14)
N1 C9 C8 103.51(11)
N1 C10 C11 104.09(12)
O3 C11 C12 109.72(12)
O3 C11 C10 104.10(11)
C12 C11 C10 113.67(13)
O1 B1 O2 111.09(13)
O1 B1 B2 123.89(13)
O2 B1 B2 124.21(12)
O4 B2 O3 112.04(11)
O4 B2 N1 102.02(11)
O3 B2 N1 98.98(11)
O4 B2 B1 117.31(12)
O3 B2 B1 108.82(12)
N1 B2 B1 116.16(11)
B1 O1 C1 108.72(12)
B1 O2 C2 107.82(12)
C11 O3 B2 110.16(11)
C8 O4 B2 108.46(11)
C9 N1 C10 113.96(11)
C9 N1 B2 103.09(11)
C10 N1 B2 106.11(11)

loop_
_geom_bond_atom_site_label_1
_geom_bond_atom_site_label_2
_geom_bond_distance
C1 O1 1.4613(18)
C1 C3 1.506(3)
C1 C4 1.525(3)
C1 C2 1.536(2)
C2 O2 1.4623(19)
C2 C6 1.507(3)
C2 C5 1.522(3)
C7 C8 1.515(2)
C8 O4 1.4265(17)
C8 C9 1.527(2)
C9 N1 1.4928(18)
C10 N1 1.4955(18)
C10 C11 1.530(2)
C11 O3 1.4178(17)
C11 C12 1.510(2)
B1 O1 1.367(2)
B1 O2 1.3678(19)
B1 B2 1.721(2)
B2 O4 1.4475(19)
B2 O3 1.4925(19)
B2 N1 1.6743(19)

loop_
_geom_hbond_atom_site_label_D
_geom_hbond_atom_site_label_H
_geom_hbond_atom_site_label_A
_geom_hbond_distance_DH
_geom_hbond_distance_HA
_geom_hbond_distance_DA
_geom_hbond_angle_DHA
_geom_hbond_site_symmetry_A
N1 H1 O3 0.93 1.95 2.8104(15) 153.0 4_465

loop_
_geom_torsion_atom_site_label_1
_geom_torsion_atom_site_label_2
_geom_torsion_atom_site_label_3
_geom_torsion_atom_site_label_4
_geom_torsion
O1 C1 C2 O2 27.76(19)
C3 C1 C2 O2 145.67(16)
C4 C1 C2 O2 -86.81(17)
O1 C1 C2 C6 145.87(17)
C3 C1 C2 C6 -96.2(2)
C4 C1 C2 C6 31.3(2)
O1 C1 C2 C5 -86.88(19)
C3 C1 C2 C5 31.0(2)
C4 C1 C2 C5 158.55(17)
O4 C8 C9 N1 -42.66(14)
C7 C8 C9 N1 -162.54(13)
N1 C10 C11 O3 -36.64(14)
N1 C10 C11 C12 -155.97(12)
O1 B1 B2 O4 142.33(15)
O2 B1 B2 O4 -48.9(2)
O1 B1 B2 O3 -89.20(17)
O2 B1 B2 O3 79.53(18)
O1 B1 B2 N1 21.4(2)
O2 B1 B2 N1 -169.92(14)
O2 B1 O1 C1 7.0(2)
B2 B1 O1 C1 177.07(15)
C3 C1 O1 B1 -144.32(16)
C4 C1 O1 B1 96.7(2)
C2 C1 O1 B1 -21.97(19)
O1 B1 O2 C2 12.3(2)
B2 B1 O2 C2 -157.66(15)
C6 C2 O2 B1 -148.07(19)
C5 C2 O2 B1 92.92(19)
C1 C2 O2 B1 -25.10(19)
C12 C11 O3 B2 164.83(13)
C10 C11 O3 B2 42.85(15)
O4 B2 O3 C11 -136.18(12)
N1 B2 O3 C11 -29.24(14)
B1 B2 O3 C11 92.45(13)
C7 C8 O4 B2 166.41(13)
C9 C8 O4 B2 44.50(14)
O3 B2 O4 C8 77.77(14)
N1 B2 O4 C8 -27.20(13)
B1 B2 O4 C8 -155.31(12)
C8 C9 N1 C10 -89.62(13)
C8 C9 N1 B2 24.90(14)
C11 C10 N1 C9 130.94(12)
C11 C10 N1 B2 18.22(14)
O4 B2 N1 C9 -0.18(14)
O3 B2 N1 C9 -115.14(11)
B1 B2 N1 C9 128.66(13)
O4 B2 N1 C10 119.89(12)
O3 B2 N1 C10 4.93(13)
B1 B2 N1 C10 -111.27(14)
